data_4334453
loop_
_publ_author_name
'Matthew J. Ray'
'Rebecca A. M. Randall'
'Kasun S. Athukorala Arachchige'
'Alexandra M. Z. Slawin'
'Michael B\"uhl'
'Tomas Lebl'
'Petr Kilian'

_publ_section_title
;
 Synthetic, Structural, NMR, and Computational Study of a Geminally
 Bis(peri-substituted) Tridentate Phosphine and Its Chalcogenides and
 Transition-Metal Complexes
;
_journal_name_full 'Inorganic Chemistry'
_journal_page_first 4346
_journal_page_last 4359
_journal_paper_doi 10.1021/ic3024875
_journal_volume 52
_journal_year 2013
_chemical_formula_moiety 'C40 H53 Cl4 P3 Pt'
_chemical_formula_sum 'C40 H53 Cl4 P3 Pt'
_chemical_formula_weight 963.68
_space_group_IT_number 2
_symmetry_cell_setting triclinic
_symmetry_Int_Tables_number 2
_symmetry_space_group_name_Hall '-P 1'
_symmetry_space_group_name_H-M 'P -1'
_atom_sites_solution_hydrogens geom
_atom_sites_solution_primary direct
_atom_sites_solution_secondary difmap
_audit_creation_date 2012-04-02
_audit_creation_method 'by CrystalStructure 4.0'
_cell_angle_alpha 65.323(7)
_cell_angle_beta 72.968(9)
_cell_angle_gamma 75.140(9)
_cell_formula_units_Z 2
_cell_length_a 11.2875(18)
_cell_length_b 12.5211(19)
_cell_length_c 16.974(3)
_cell_measurement_reflns_used 6613
_cell_measurement_temperature 93
_cell_measurement_theta_max 25.35
_cell_measurement_theta_min 2.56
_cell_volume 2059.3(6)
_computing_cell_refinement 'CrystalClear-SM Expert 2.0 rc13'
_computing_data_collection 'CrystalClear-SM Expert 2.0 rc13 (Rigaku, 2009)'
_computing_data_reduction 'CrystalClear-SM Expert 2.0 rc13'
_computing_molecular_graphics 'CrystalStructure 4.0'
_computing_publication_material 'CrystalStructure 4.0 (Rigaku, 2010)'
_computing_structure_refinement 'SHELXL97 (Sheldrick, 2008)'
_computing_structure_solution 'SHELXS97 (Sheldrick, 2008)'
_diffrn_ambient_temperature 93
_diffrn_detector_area_resol_mean 29.257
_diffrn_measured_fraction_theta_full 0.986
_diffrn_measured_fraction_theta_max 0.986
_diffrn_measurement_device_type 'Rigaku Saturn70'
_diffrn_measurement_method \w
_diffrn_radiation_type 'Mo K\a'
_diffrn_radiation_wavelength 0.71075
_diffrn_reflns_av_R_equivalents 0.0736
_diffrn_reflns_limit_h_max 13
_diffrn_reflns_limit_h_min -13
_diffrn_reflns_limit_k_max 15
_diffrn_reflns_limit_k_min -14
_diffrn_reflns_limit_l_max 19
_diffrn_reflns_limit_l_min -20
_diffrn_reflns_number 19947
_diffrn_reflns_theta_full 25.36
_diffrn_reflns_theta_max 25.36
_diffrn_standards_number 0
_exptl_absorpt_coefficient_mu 3.796
_exptl_absorpt_correction_T_max 0.684
_exptl_absorpt_correction_T_min 0.562
_exptl_absorpt_correction_type multi-scan
_exptl_absorpt_process_details 'REQAB (Rigaku, 1998)'
_exptl_crystal_colour colorless
_exptl_crystal_density_diffrn 1.554
_exptl_crystal_description prism
_exptl_crystal_F_000 968.00
_exptl_crystal_size_max 0.100
_exptl_crystal_size_mid 0.100
_exptl_crystal_size_min 0.100
_refine_diff_density_max 1.780
_refine_diff_density_min -1.310
_refine_ls_extinction_method none
_refine_ls_goodness_of_fit_ref 1.044
_refine_ls_hydrogen_treatment constr
_refine_ls_number_parameters 433
_refine_ls_number_reflns 7441
_refine_ls_number_restraints 0
_refine_ls_R_factor_gt 0.0432
_refine_ls_shift/su_max 0.002
_refine_ls_structure_factor_coef Fsqd
_refine_ls_weighting_details 'w = 1/[\s^2^(Fo^2^)+(0.0667P)^2^+2.6162P] where P=(Fo^2^+2Fc^2^)/3'
_refine_ls_weighting_scheme calc
_refine_ls_wR_factor_ref 0.1099
_reflns_number_gt 7332
_reflns_number_total 7441
_reflns_threshold_expression F^2^>2.0\s(F^2^)
_cod_data_source_file ic3024875_si_001_6.cif
_cod_data_source_block 6
_cod_database_code 4334453

loop_
_symmetry_equiv_pos_site_id
_symmetry_equiv_pos_as_xyz
1 +X,+Y,+Z
2 -X,-Y,-Z

loop_
_atom_site_label
_atom_site_type_symbol
_atom_site_fract_x
_atom_site_fract_y
_atom_site_fract_z
_atom_site_U_iso_or_equiv
_atom_site_adp_type
_atom_site_occupancy
_atom_site_symmetry_multiplicity
_atom_site_calc_flag
_atom_site_refinement_flags
Pt1 Pt 0.549829(14) 0.820955(12) 0.742621(10) 0.01513(9) Uani 1.0 2 d .
Cl1 Cl 0.38193(13) 0.89735(11) 0.66862(10) 0.0317(4) Uani 1.0 2 d .
Cl2 Cl 0.2247(2) 0.59056(19) 0.55522(13) 0.0645(5) Uani 1.0 2 d .
Cl3 Cl 0.00321(15) 0.47495(17) 0.64251(13) 0.0538(5) Uani 1.0 2 d .
Cl4 Cl 0.30137(10) 0.33382(10) 0.82097(8) 0.0215(3) Uani 1.0 2 d .
P1 P 0.72677(11) 0.75911(10) 0.79114(8) 0.0144(3) Uani 1.0 2 d .
P2 P 0.52359(11) 0.63587(10) 0.75775(8) 0.0151(3) Uani 1.0 2 d .
P3 P 0.55138(11) 1.01388(10) 0.72962(8) 0.0149(3) Uani 1.0 2 d .
C1 C 0.8031(4) 0.6061(4) 0.8163(3) 0.0174(9) Uani 1.0 2 d .
C2 C 0.9206(5) 0.5820(5) 0.8354(4) 0.0234(11) Uani 1.0 2 d .
C3 C 0.9885(5) 0.4682(5) 0.8701(4) 0.0265(11) Uani 1.0 2 d .
C4 C 0.9335(5) 0.3733(5) 0.8885(4) 0.0233(11) Uani 1.0 2 d .
C5 C 0.8142(5) 0.3928(4) 0.8686(3) 0.0188(10) Uani 1.0 2 d .
C6 C 0.7743(5) 0.2834(4) 0.8914(3) 0.0199(10) Uani 1.0 2 d .
C7 C 0.6614(5) 0.2848(4) 0.8774(3) 0.0177(9) Uani 1.0 2 d .
C8 C 0.5898(5) 0.3965(4) 0.8386(3) 0.0178(10) Uani 1.0 2 d .
C9 C 0.6262(4) 0.5052(4) 0.8157(3) 0.0162(9) Uani 1.0 2 d .
C10 C 0.7446(4) 0.5073(4) 0.8317(3) 0.0155(9) Uani 1.0 2 d .
C11 C 0.9782(5) 0.2412(5) 0.9276(5) 0.0345(13) Uani 1.0 2 d .
C12 C 0.8751(5) 0.1814(5) 0.9258(4) 0.0282(12) Uani 1.0 2 d .
C13 C 0.7090(5) 0.7840(4) 0.8941(3) 0.0199(10) Uani 1.0 2 d .
C14 C 0.6263(5) 0.6985(5) 0.9701(4) 0.0273(11) Uani 1.0 2 d .
C15 C 0.8288(5) 0.7797(5) 0.9213(4) 0.0290(12) Uani 1.0 2 d .
C16 C 0.5498(5) 0.6329(4) 0.6459(3) 0.0192(10) Uani 1.0 2 d .
C17 C 0.5390(5) 0.5142(5) 0.6446(4) 0.0252(11) Uani 1.0 2 d .
C18 C 0.6776(6) 0.6712(6) 0.5925(4) 0.0321(13) Uani 1.0 2 d .
C19 C 0.3635(5) 0.6028(4) 0.8206(4) 0.0213(10) Uani 1.0 2 d .
C20 C 0.2601(5) 0.6553(6) 0.7683(5) 0.0387(15) Uani 1.0 2 d .
C21 C 0.3298(6) 0.6369(5) 0.9022(4) 0.0338(13) Uani 1.0 2 d .
C22 C 0.8391(4) 0.8540(4) 0.7090(3) 0.0160(9) Uani 1.0 2 d .
C23 C 0.9511(5) 0.8098(5) 0.6639(4) 0.0217(11) Uani 1.0 2 d .
C24 C 1.0482(5) 0.8786(5) 0.6119(4) 0.0239(11) Uani 1.0 2 d .
C25 C 1.0348(5) 0.9909(5) 0.6109(4) 0.0242(11) Uani 1.0 2 d .
C26 C 0.9213(5) 1.0377(4) 0.6558(3) 0.0209(10) Uani 1.0 2 d .
C27 C 0.9216(5) 1.1523(5) 0.6516(4) 0.0245(11) Uani 1.0 2 d .
C28 C 0.8162(5) 1.2095(5) 0.6905(4) 0.0270(11) Uani 1.0 2 d .
C29 C 0.7062(5) 1.1572(4) 0.7246(3) 0.0210(10) Uani 1.0 2 d .
C30 C 0.7006(4) 1.0460(4) 0.7273(3) 0.0162(9) Uani 1.0 2 d .
C31 C 0.8167(5) 0.9762(4) 0.6989(3) 0.0159(10) Uani 1.0 2 d .
C32 C 1.1209(5) 1.0843(5) 0.5678(4) 0.0280(12) Uani 1.0 2 d .
C33 C 1.0496(6) 1.1870(5) 0.6001(5) 0.0329(14) Uani 1.0 2 d .
C34 C 0.4295(5) 1.0657(4) 0.8101(3) 0.0214(10) Uani 1.0 2 d .
C35 C 0.4507(6) 1.0081(6) 0.9056(4) 0.0394(15) Uani 1.0 2 d .
C36 C 0.2990(5) 1.0538(6) 0.8078(5) 0.0368(14) Uani 1.0 2 d .
C37 C 0.5216(5) 1.1212(4) 0.6196(3) 0.0206(10) Uani 1.0 2 d .
C38 C 0.5007(6) 1.2532(5) 0.6058(4) 0.0292(12) Uani 1.0 2 d .
C39 C 0.6305(6) 1.0939(5) 0.5474(4) 0.0375(14) Uani 1.0 2 d .
C40 C 0.1643(6) 0.4622(7) 0.6349(5) 0.0498(17) Uani 1.0 2 d .
H2 H 0.9584 0.6480 0.8241 0.0281 Uiso 1.0 2 calc R
H3 H 1.0698 0.4578 0.8803 0.0318 Uiso 1.0 2 calc R
H7 H 0.6311 0.2129 0.8932 0.0212 Uiso 1.0 2 calc R
H8 H 0.5119 0.3971 0.8274 0.0213 Uiso 1.0 2 calc R
H11A H 0.9876 0.2173 0.9891 0.0414 Uiso 1.0 2 calc R
H11B H 1.0598 0.2188 0.8917 0.0414 Uiso 1.0 2 calc R
H12A H 0.9086 0.1363 0.8860 0.0338 Uiso 1.0 2 calc R
H12B H 0.8416 0.1266 0.9860 0.0338 Uiso 1.0 2 calc R
H13 H 0.6610 0.8659 0.8849 0.0239 Uiso 1.0 2 calc R
H14A H 0.6041 0.7206 1.0222 0.0327 Uiso 1.0 2 calc R
H14B H 0.6720 0.6171 0.9849 0.0327 Uiso 1.0 2 calc R
H14C H 0.5497 0.7030 0.9521 0.0327 Uiso 1.0 2 calc R
H15A H 0.8761 0.6989 0.9357 0.0348 Uiso 1.0 2 calc R
H15B H 0.8064 0.8018 0.9734 0.0348 Uiso 1.0 2 calc R
H15C H 0.8804 0.8355 0.8722 0.0348 Uiso 1.0 2 calc R
H16 H 0.4842 0.6943 0.6159 0.0230 Uiso 1.0 2 calc R
H17A H 0.6044 0.4523 0.6712 0.0303 Uiso 1.0 2 calc R
H17B H 0.5493 0.5219 0.5832 0.0303 Uiso 1.0 2 calc R
H17C H 0.4564 0.4924 0.6785 0.0303 Uiso 1.0 2 calc R
H18A H 0.6883 0.6795 0.5309 0.0385 Uiso 1.0 2 calc R
H18B H 0.7445 0.6110 0.6186 0.0385 Uiso 1.0 2 calc R
H18C H 0.6814 0.7477 0.5940 0.0385 Uiso 1.0 2 calc R
H19 H 0.3687 0.5144 0.8434 0.0255 Uiso 1.0 2 calc R
H20A H 0.2473 0.7422 0.7482 0.0465 Uiso 1.0 2 calc R
H20B H 0.1822 0.6258 0.8063 0.0465 Uiso 1.0 2 calc R
H20C H 0.2841 0.6317 0.7169 0.0465 Uiso 1.0 2 calc R
H21A H 0.2522 0.6076 0.9409 0.0406 Uiso 1.0 2 calc R
H21B H 0.3180 0.7237 0.8833 0.0406 Uiso 1.0 2 calc R
H21C H 0.3978 0.6012 0.9348 0.0406 Uiso 1.0 2 calc R
H23 H 0.9634 0.7298 0.6681 0.0260 Uiso 1.0 2 calc R
H24 H 1.1213 0.8474 0.5784 0.0287 Uiso 1.0 2 calc R
H28 H 0.8170 1.2828 0.6945 0.0323 Uiso 1.0 2 calc R
H29 H 0.6313 1.2005 0.7472 0.0252 Uiso 1.0 2 calc R
H32A H 1.1368 1.1122 0.5023 0.0336 Uiso 1.0 2 calc R
H32B H 1.2021 1.0520 0.5867 0.0336 Uiso 1.0 2 calc R
H33A H 1.0945 1.1956 0.6388 0.0395 Uiso 1.0 2 calc R
H33B H 1.0413 1.2631 0.5491 0.0395 Uiso 1.0 2 calc R
H34 H 0.4308 1.1527 0.7905 0.0257 Uiso 1.0 2 calc R
H35A H 0.4445 0.9232 0.9292 0.0473 Uiso 1.0 2 calc R
H35B H 0.3870 1.0468 0.9427 0.0473 Uiso 1.0 2 calc R
H35C H 0.5343 1.0175 0.9056 0.0473 Uiso 1.0 2 calc R
H36A H 0.2351 1.0926 0.8449 0.0442 Uiso 1.0 2 calc R
H36B H 0.2913 0.9694 0.8305 0.0442 Uiso 1.0 2 calc R
H36C H 0.2869 1.0920 0.7467 0.0442 Uiso 1.0 2 calc R
H37 H 0.4439 1.1051 0.6124 0.0247 Uiso 1.0 2 calc R
H38A H 0.4816 1.3019 0.5472 0.0350 Uiso 1.0 2 calc R
H38B H 0.5767 1.2731 0.6097 0.0350 Uiso 1.0 2 calc R
H38C H 0.4305 1.2689 0.6516 0.0350 Uiso 1.0 2 calc R
H39A H 0.7079 1.1123 0.5506 0.0450 Uiso 1.0 2 calc R
H39B H 0.6112 1.1426 0.4888 0.0450 Uiso 1.0 2 calc R
H39C H 0.6416 1.0095 0.5569 0.0450 Uiso 1.0 2 calc R
H40A H 0.2094 0.3926 0.6188 0.0598 Uiso 1.0 2 calc R
H40B H 0.1788 0.4484 0.6934 0.0598 Uiso 1.0 2 calc R

loop_
_atom_site_aniso_label
_atom_site_aniso_U_11
_atom_site_aniso_U_22
_atom_site_aniso_U_33
_atom_site_aniso_U_12
_atom_site_aniso_U_13
_atom_site_aniso_U_23
Pt1 0.01550(12) 0.01372(12) 0.01751(13) 0.00003(8) -0.00669(8) -0.00625(9)
Cl1 0.0339(7) 0.0205(6) 0.0505(9) 0.0044(6) -0.0305(7) -0.0130(6)
Cl2 0.0688(13) 0.0693(12) 0.0475(11) -0.0285(10) -0.0013(9) -0.0112(9)
Cl3 0.0383(9) 0.0692(11) 0.0648(11) -0.0123(8) -0.0071(8) -0.0354(10)
Cl4 0.0205(6) 0.0196(6) 0.0263(6) -0.0022(5) -0.0042(5) -0.0113(5)
P1 0.0141(6) 0.0139(6) 0.0151(6) -0.0016(5) -0.0048(5) -0.0045(5)
P2 0.0171(6) 0.0130(6) 0.0167(6) -0.0012(5) -0.0055(5) -0.0064(5)
P3 0.0164(6) 0.0133(6) 0.0153(6) -0.0004(5) -0.0044(5) -0.0060(5)
C1 0.018(3) 0.018(3) 0.020(3) -0.0008(18) -0.0068(18) -0.0093(19)
C2 0.014(3) 0.023(3) 0.030(3) -0.0003(19) -0.007(2) -0.007(2)
C3 0.021(3) 0.025(3) 0.032(3) -0.003(2) -0.008(3) -0.007(3)
C4 0.019(3) 0.019(3) 0.028(3) 0.0054(19) -0.006(2) -0.008(2)
C5 0.018(3) 0.017(3) 0.019(3) 0.0004(18) -0.0044(18) -0.0062(18)
C6 0.023(3) 0.015(3) 0.021(3) -0.0026(19) -0.0041(19) -0.0065(19)
C7 0.020(3) 0.015(3) 0.019(3) -0.0043(18) -0.0052(18) -0.0057(18)
C8 0.019(3) 0.022(3) 0.013(3) -0.0037(19) 0.0000(18) -0.0095(19)
C9 0.016(3) 0.019(3) 0.017(3) -0.0042(18) -0.0044(18) -0.0082(18)
C10 0.016(3) 0.017(2) 0.013(2) 0.0004(17) -0.0050(17) -0.0056(17)
C11 0.029(3) 0.021(3) 0.048(4) 0.004(3) -0.018(3) -0.007(3)
C12 0.025(3) 0.019(3) 0.039(4) 0.000(2) -0.017(3) -0.005(3)
C13 0.023(3) 0.020(3) 0.014(3) -0.0003(19) -0.0048(18) -0.0048(18)
C14 0.029(3) 0.029(3) 0.020(3) -0.008(3) -0.003(2) -0.005(2)
C15 0.025(3) 0.041(3) 0.025(3) -0.003(3) -0.009(2) -0.015(3)
C16 0.023(3) 0.019(3) 0.017(3) -0.0000(19) -0.0088(19) -0.0075(19)
C17 0.036(3) 0.022(3) 0.022(3) -0.005(2) -0.007(2) -0.011(2)
C18 0.036(3) 0.041(4) 0.021(3) -0.013(3) -0.001(3) -0.012(3)
C19 0.016(3) 0.019(3) 0.025(3) -0.0005(18) -0.0044(19) -0.006(2)
C20 0.015(3) 0.045(4) 0.048(4) -0.010(3) -0.007(3) -0.006(3)
C21 0.031(3) 0.033(3) 0.036(3) -0.009(3) 0.004(3) -0.016(3)
C22 0.012(2) 0.016(2) 0.021(3) -0.0015(17) -0.0076(18) -0.0058(18)
C23 0.024(3) 0.018(3) 0.018(3) 0.001(2) -0.0058(19) -0.0033(19)
C24 0.018(3) 0.025(3) 0.021(3) -0.004(2) -0.0001(19) -0.005(2)
C25 0.023(3) 0.026(3) 0.021(3) -0.006(2) -0.005(2) -0.004(2)
C26 0.023(3) 0.020(3) 0.016(3) -0.005(2) -0.0044(19) -0.0031(19)
C27 0.021(3) 0.023(3) 0.026(3) -0.006(2) -0.008(2) -0.002(2)
C28 0.033(3) 0.017(3) 0.032(3) -0.006(2) -0.012(3) -0.006(2)
C29 0.026(3) 0.018(3) 0.020(3) -0.0042(19) -0.0055(19) -0.0078(19)
C30 0.015(3) 0.018(3) 0.017(3) -0.0005(18) -0.0048(17) -0.0080(18)
C31 0.018(3) 0.017(3) 0.013(3) -0.0025(18) -0.0080(18) -0.0034(18)
C32 0.020(3) 0.029(3) 0.024(3) -0.008(2) -0.004(2) 0.002(3)
C33 0.026(3) 0.022(3) 0.045(4) -0.010(3) -0.005(3) -0.005(3)
C34 0.021(3) 0.018(3) 0.021(3) 0.0001(19) 0.0010(19) -0.0085(19)
C35 0.042(4) 0.038(4) 0.024(3) 0.009(3) 0.001(3) -0.012(3)
C36 0.019(3) 0.043(4) 0.052(4) -0.003(3) 0.003(3) -0.030(3)
C37 0.024(3) 0.022(3) 0.016(3) 0.0016(19) -0.0065(19) -0.0089(19)
C38 0.038(3) 0.016(3) 0.032(3) -0.001(3) -0.014(3) -0.004(3)
C39 0.049(4) 0.037(3) 0.016(3) 0.007(3) -0.004(3) -0.009(3)
C40 0.037(4) 0.053(4) 0.050(4) -0.001(3) -0.013(3) -0.011(4)

loop_
_atom_type_symbol
_atom_type_description
_atom_type_scat_dispersion_real
_atom_type_scat_dispersion_imag
_atom_type_scat_source
C C 0.0033 0.0016
;
International Tables for Crystallography
(1992, Vol. C, Tables 4.2.6.8 and 6.1.1.4)
;
H H 0.0000 0.0000
;
International Tables for Crystallography
(1992, Vol. C, Table 6.1.1.4)
;
Cl Cl 0.1484 0.1585
;
International Tables for Crystallography
(1992, Vol. C, Tables 4.2.6.8 and 6.1.1.4)
;
P P 0.1023 0.0942
;
International Tables for Crystallography
(1992, Vol. C, Tables 4.2.6.8 and 6.1.1.4)
;
Pt Pt -1.7033 8.3905
;
International Tables for Crystallography
(1992, Vol. C, Tables 4.2.6.8 and 6.1.1.4)
;

loop_
_geom_angle_atom_site_label_1
_geom_angle_atom_site_label_2
_geom_angle_atom_site_label_3
_geom_angle
_geom_angle_publ_flag
Cl1 Pt1 P1 170.98(5) yes
Cl1 Pt1 P2 86.21(5) yes
Cl1 Pt1 P3 88.48(6) yes
P1 Pt1 P2 95.78(5) yes
P1 Pt1 P3 90.07(5) yes
P2 Pt1 P3 173.43(5) yes
Pt1 P1 C1 121.0(2) yes
Pt1 P1 C13 111.73(15) yes
Pt1 P1 C22 106.86(16) yes
C1 P1 C13 103.5(3) yes
C1 P1 C22 107.8(2) yes
C13 P1 C22 104.9(3) yes
Pt1 P2 C9 118.5(2) yes
Pt1 P2 C16 108.56(16) yes
Pt1 P2 C19 111.44(18) yes
C9 P2 C16 105.1(3) yes
C9 P2 C19 103.40(19) yes
C16 P2 C19 109.5(3) yes
Pt1 P3 C30 116.17(15) yes
Pt1 P3 C34 114.93(17) yes
Pt1 P3 C37 109.6(2) yes
C30 P3 C34 108.6(3) yes
C30 P3 C37 101.3(3) yes
C34 P3 C37 104.8(2) yes
P1 C1 C2 115.4(5) yes
P1 C1 C10 125.5(4) yes
C2 C1 C10 118.3(4) yes
C1 C2 C3 125.5(6) yes
C2 C3 C4 117.5(6) yes
C3 C4 C5 119.4(5) yes
C3 C4 C11 131.0(6) yes
C5 C4 C11 109.5(5) yes
C4 C5 C6 110.7(4) yes
C4 C5 C10 124.1(5) yes
C6 C5 C10 125.2(5) yes
C5 C6 C7 118.9(4) yes
C5 C6 C12 109.7(5) yes
C7 C6 C12 131.3(5) yes
C6 C7 C8 118.2(5) yes
C7 C8 C9 124.2(5) yes
P2 C9 C8 115.5(4) yes
P2 C9 C10 125.1(4) yes
C8 C9 C10 119.2(4) yes
C1 C10 C5 115.1(5) yes
C1 C10 C9 130.6(4) yes
C5 C10 C9 114.3(5) yes
C4 C11 C12 105.1(5) yes
C6 C12 C11 104.8(5) yes
P1 C13 C14 109.1(5) yes
P1 C13 C15 117.7(4) yes
C14 C13 C15 110.4(4) yes
P2 C16 C17 114.9(3) yes
P2 C16 C18 108.5(5) yes
C17 C16 C18 111.3(5) yes
P2 C19 C20 116.5(4) yes
P2 C19 C21 109.0(5) yes
C20 C19 C21 111.4(5) yes
P1 C22 C23 122.6(4) yes
P1 C22 C31 118.0(3) yes
C23 C22 C31 119.0(4) yes
C22 C23 C24 122.9(5) yes
C23 C24 C25 118.7(5) yes
C24 C25 C26 119.0(5) yes
C24 C25 C32 132.6(5) yes
C26 C25 C32 108.4(5) yes
C25 C26 C27 113.1(5) yes
C25 C26 C31 123.2(6) yes
C27 C26 C31 123.7(5) yes
C26 C27 C28 119.3(5) yes
C26 C27 C33 107.9(5) yes
C28 C27 C33 132.8(6) yes
C27 C28 C29 118.3(6) yes
C28 C29 C30 123.9(5) yes
P3 C30 C29 119.0(4) yes
P3 C30 C31 119.8(5) yes
C29 C30 C31 118.0(5) yes
C22 C31 C26 116.0(4) yes
C22 C31 C30 128.5(5) yes
C26 C31 C30 115.5(5) yes
C25 C32 C33 104.9(4) yes
C27 C33 C32 105.5(5) yes
P3 C34 C35 114.8(4) yes
P3 C34 C36 111.3(5) yes
C35 C34 C36 110.8(5) yes
P3 C37 C38 116.0(5) yes
P3 C37 C39 108.3(3) yes
C38 C37 C39 110.7(4) yes
Cl2 C40 Cl3 111.7(4) yes
C1 C2 H2 117.271 no
C3 C2 H2 117.274 no
C2 C3 H3 121.261 no
C4 C3 H3 121.263 no
C6 C7 H7 120.890 no
C8 C7 H7 120.889 no
C7 C8 H8 117.899 no
C9 C8 H8 117.896 no
C4 C11 H11A 110.729 no
C4 C11 H11B 110.726 no
C12 C11 H11A 110.728 no
C12 C11 H11B 110.727 no
H11A C11 H11B 108.820 no
C6 C12 H12A 110.780 no
C6 C12 H12B 110.788 no
C11 C12 H12A 110.792 no
C11 C12 H12B 110.788 no
H12A C12 H12B 108.848 no
P1 C13 H13 106.317 no
C14 C13 H13 106.314 no
C15 C13 H13 106.317 no
C13 C14 H14A 109.469 no
C13 C14 H14B 109.466 no
C13 C14 H14C 109.472 no
H14A C14 H14B 109.474 no
H14A C14 H14C 109.480 no
H14B C14 H14C 109.466 no
C13 C15 H15A 109.468 no
C13 C15 H15B 109.471 no
C13 C15 H15C 109.471 no
H15A C15 H15B 109.475 no
H15A C15 H15C 109.474 no
H15B C15 H15C 109.469 no
P2 C16 H16 107.236 no
C17 C16 H16 107.235 no
C18 C16 H16 107.237 no
C16 C17 H17A 109.476 no
C16 C17 H17B 109.472 no
C16 C17 H17C 109.477 no
H17A C17 H17B 109.460 no
H17A C17 H17C 109.476 no
H17B C17 H17C 109.466 no
C16 C18 H18A 109.472 no
C16 C18 H18B 109.472 no
C16 C18 H18C 109.472 no
H18A C18 H18B 109.479 no
H18A C18 H18C 109.467 no
H18B C18 H18C 109.466 no
P2 C19 H19 106.437 no
C20 C19 H19 106.449 no
C21 C19 H19 106.443 no
C19 C20 H20A 109.471 no
C19 C20 H20B 109.467 no
C19 C20 H20C 109.476 no
H20A C20 H20B 109.468 no
H20A C20 H20C 109.479 no
H20B C20 H20C 109.467 no
C19 C21 H21A 109.463 no
C19 C21 H21B 109.474 no
C19 C21 H21C 109.470 no
H21A C21 H21B 109.471 no
H21A C21 H21C 109.471 no
H21B C21 H21C 109.478 no
C22 C23 H23 118.571 no
C24 C23 H23 118.572 no
C23 C24 H24 120.628 no
C25 C24 H24 120.623 no
C27 C28 H28 120.835 no
C29 C28 H28 120.834 no
C28 C29 H29 118.039 no
C30 C29 H29 118.032 no
C25 C32 H32A 110.769 no
C25 C32 H32B 110.772 no
C33 C32 H32A 110.770 no
C33 C32 H32B 110.775 no
H32A C32 H32B 108.852 no
C27 C33 H33A 110.643 no
C27 C33 H33B 110.658 no
C32 C33 H33A 110.645 no
C32 C33 H33B 110.653 no
H33A C33 H33B 108.769 no
P3 C34 H34 106.501 no
C35 C34 H34 106.497 no
C36 C34 H34 106.498 no
C34 C35 H35A 109.472 no
C34 C35 H35B 109.468 no
C34 C35 H35C 109.462 no
H35A C35 H35B 109.474 no
H35A C35 H35C 109.472 no
H35B C35 H35C 109.479 no
C34 C36 H36A 109.475 no
C34 C36 H36B 109.479 no
C34 C36 H36C 109.473 no
H36A C36 H36B 109.468 no
H36A C36 H36C 109.467 no
H36B C36 H36C 109.465 no
P3 C37 H37 107.165 no
C38 C37 H37 107.159 no
C39 C37 H37 107.163 no
C37 C38 H38A 109.480 no
C37 C38 H38B 109.467 no
C37 C38 H38C 109.468 no
H38A C38 H38B 109.468 no
H38A C38 H38C 109.477 no
H38B C38 H38C 109.468 no
C37 C39 H39A 109.473 no
C37 C39 H39B 109.473 no
C37 C39 H39C 109.464 no
H39A C39 H39B 109.476 no
H39A C39 H39C 109.472 no
H39B C39 H39C 109.470 no
Cl2 C40 H40A 109.294 no
Cl2 C40 H40B 109.289 no
Cl3 C40 H40A 109.293 no
Cl3 C40 H40B 109.289 no
H40A C40 H40B 107.949 no

loop_
_geom_bond_atom_site_label_1
_geom_bond_atom_site_label_2
_geom_bond_distance
_geom_bond_publ_flag
Pt1 Cl1 2.3550(17) yes
Pt1 P1 2.2146(14) yes
Pt1 P2 2.3097(15) yes
Pt1 P3 2.3364(15) yes
Cl2 C40 1.756(7) yes
Cl3 C40 1.755(8) yes
P1 C1 1.811(5) yes
P1 C13 1.846(6) yes
P1 C22 1.822(5) yes
P2 C9 1.827(4) yes
P2 C16 1.850(6) yes
P2 C19 1.860(5) yes
P3 C30 1.816(6) yes
P3 C34 1.833(5) yes
P3 C37 1.857(5) yes
C1 C2 1.386(8) yes
C1 C10 1.443(8) yes
C2 C3 1.403(7) yes
C3 C4 1.360(9) yes
C4 C5 1.420(8) yes
C4 C11 1.510(7) yes
C5 C6 1.415(8) yes
C5 C10 1.423(6) yes
C6 C7 1.358(8) yes
C6 C12 1.512(7) yes
C7 C8 1.416(6) yes
C8 C9 1.387(8) yes
C9 C10 1.448(8) yes
C11 C12 1.550(10) yes
C13 C14 1.529(7) yes
C13 C15 1.534(9) yes
C16 C17 1.531(9) yes
C16 C18 1.536(8) yes
C19 C20 1.519(9) yes
C19 C21 1.533(10) yes
C22 C23 1.385(7) yes
C22 C31 1.429(7) yes
C23 C24 1.416(7) yes
C24 C25 1.368(9) yes
C25 C26 1.407(7) yes
C25 C32 1.516(8) yes
C26 C27 1.408(8) yes
C26 C31 1.418(7) yes
C27 C28 1.365(7) yes
C27 C33 1.519(8) yes
C28 C29 1.409(8) yes
C29 C30 1.391(8) yes
C30 C31 1.452(6) yes
C32 C33 1.550(9) yes
C34 C35 1.539(8) yes
C34 C36 1.531(9) yes
C37 C38 1.533(8) yes
C37 C39 1.543(8) yes
C2 H2 0.950 no
C3 H3 0.950 no
C7 H7 0.950 no
C8 H8 0.950 no
C11 H11A 0.990 no
C11 H11B 0.990 no
C12 H12A 0.990 no
C12 H12B 0.990 no
C13 H13 1.000 no
C14 H14A 0.980 no
C14 H14B 0.980 no
C14 H14C 0.980 no
C15 H15A 0.980 no
C15 H15B 0.980 no
C15 H15C 0.980 no
C16 H16 1.000 no
C17 H17A 0.980 no
C17 H17B 0.980 no
C17 H17C 0.980 no
C18 H18A 0.980 no
C18 H18B 0.980 no
C18 H18C 0.980 no
C19 H19 1.000 no
C20 H20A 0.980 no
C20 H20B 0.980 no
C20 H20C 0.980 no
C21 H21A 0.980 no
C21 H21B 0.980 no
C21 H21C 0.980 no
C23 H23 0.950 no
C24 H24 0.950 no
C28 H28 0.950 no
C29 H29 0.950 no
C32 H32A 0.990 no
C32 H32B 0.990 no
C33 H33A 0.990 no
C33 H33B 0.990 no
C34 H34 1.000 no
C35 H35A 0.980 no
C35 H35B 0.980 no
C35 H35C 0.980 no
C36 H36A 0.980 no
C36 H36B 0.980 no
C36 H36C 0.980 no
C37 H37 1.000 no
C38 H38A 0.980 no
C38 H38B 0.980 no
C38 H38C 0.980 no
C39 H39A 0.980 no
C39 H39B 0.980 no
C39 H39C 0.980 no
C40 H40A 0.990 no
C40 H40B 0.990 no

loop_
_geom_contact_atom_site_label_1
_geom_contact_atom_site_label_2
_geom_contact_distance
_geom_contact_publ_flag
_geom_contact_site_symmetry_2
Pt1 C18 3.540(7) no .
Pt1 C21 3.550(6) no .
Cl1 C16 3.483(5) no .
Cl1 C19 3.527(5) no .
Cl1 C20 3.230(7) no .
Cl1 C36 3.454(9) no .
Cl1 C37 3.254(6) no .
P1 C9 3.469(6) no .
P1 C30 3.250(5) no .
P2 C1 3.465(6) no .
P3 C13 3.580(5) no .
P3 C22 3.356(5) no .
C1 C4 2.836(6) no .
C1 C14 3.229(8) no .
C1 C15 3.441(10) no .
C1 C23 3.183(6) no .
C2 C5 2.706(9) no .
C2 C13 3.272(7) no .
C2 C15 3.184(10) no .
C2 C22 3.240(6) no .
C2 C23 3.116(6) no .
C3 C10 2.887(8) no .
C4 C7 3.599(9) no .
C5 C8 2.711(8) no .
C6 C9 2.839(6) no .
C7 C10 2.891(8) no .
C8 C16 3.429(6) no .
C8 C17 3.156(8) no .
C8 C19 3.115(6) no .
C9 C17 3.281(9) no .
C9 C18 3.430(7) no .
C9 C21 3.518(7) no .
C13 C30 3.321(6) no .
C13 C31 3.276(6) no .
C13 C35 3.513(8) no .
C15 C22 3.298(8) no .
C15 C31 3.564(7) no .
C16 C20 3.336(7) no .
C17 C19 3.500(8) no .
C22 C25 2.828(7) no .
C23 C26 2.734(8) no .
C24 C31 2.848(7) no .
C26 C29 2.727(7) no .
C27 C30 2.835(7) no .
C28 C31 2.863(9) no .
C29 C34 3.311(7) no .
C29 C37 3.324(9) no .
C29 C38 3.191(9) no .
C30 C35 3.439(7) no .
C30 C38 3.366(7) no .
C30 C39 3.155(9) no .
C31 C39 3.408(9) no .
C34 C38 3.275(7) no .
C36 C37 3.372(7) no .
Cl4 C3 3.521(5) no 1_455
Cl4 C34 3.357(6) no 1_545
Cl4 C40 3.508(8) no .
C3 Cl4 3.521(5) no 1_655
C7 C14 3.530(7) no 2_667
C7 C28 3.523(8) no 1_545
C7 C29 3.437(9) no 1_545
C8 C14 3.396(6) no 2_667
C14 C7 3.530(7) no 2_667
C14 C8 3.396(6) no 2_667
C28 C7 3.523(8) no 1_565
C29 C7 3.437(9) no 1_565
C34 Cl4 3.357(6) no 1_565
C40 Cl4 3.508(8) no .
Pt1 H13 3.3155 no .
Pt1 H14C 3.2306 no .
Pt1 H16 3.4740 no .
Pt1 H18C 2.9070 no .
Pt1 H21B 3.0953 no .
Pt1 H21C 3.5779 no .
Pt1 H36B 3.3440 no .
Pt1 H37 3.4318 no .
Pt1 H39C 3.1166 no .
Cl1 H16 2.8952 no .
Cl1 H18C 3.5733 no .
Cl1 H20A 2.4554 no .
Cl1 H20C 3.4694 no .
Cl1 H21B 3.3428 no .
Cl1 H36B 3.0602 no .
Cl1 H36C 3.0602 no .
Cl1 H37 2.5763 no .
Cl1 H39C 3.2847 no .
P1 H2 2.7247 no .
P1 H14B 2.9747 no .
P1 H14C 2.8056 no .
P1 H15A 3.1083 no .
P1 H15C 3.0275 no .
P1 H18C 3.5945 no .
P1 H23 2.9151 no .
P2 H8 2.7414 no .
P2 H17A 3.0386 no .
P2 H17C 2.9874 no .
P2 H18B 2.9426 no .
P2 H18C 2.8263 no .
P2 H20A 3.0845 no .
P2 H20C 2.9989 no .
P2 H21B 2.9808 no .
P2 H21C 2.8217 no .
P3 H13 2.9268 no .
P3 H29 2.8604 no .
P3 H35A 3.0530 no .
P3 H35C 2.9559 no .
P3 H36B 2.9932 no .
P3 H36C 2.8604 no .
P3 H38B 3.0626 no .
P3 H38C 3.0175 no .
P3 H39A 2.9523 no .
P3 H39C 2.8272 no .
C1 H3 3.3254 no .
C1 H14B 2.8531 no .
C1 H14C 3.4140 no .
C1 H15A 3.0947 no .
C1 H18B 3.5788 no .
C1 H23 2.7418 no .
C2 H14B 3.2609 no .
C2 H15A 2.5494 no .
C2 H15C 3.3802 no .
C2 H23 2.6438 no .
C3 H11A 2.9420 no .
C3 H11B 2.9085 no .
C3 H15A 3.3437 no .
C4 H2 3.2073 no .
C4 H12A 3.0705 no .
C4 H12B 3.1186 no .
C5 H3 3.2717 no .
C5 H7 3.2578 no .
C5 H11A 3.0392 no .
C5 H11B 3.0678 no .
C5 H12A 3.0296 no .
C5 H12B 3.0767 no .
C6 H8 3.2261 no .
C6 H11A 3.0675 no .
C6 H11B 3.1157 no .
C7 H12A 2.9363 no .
C7 H12B 2.9229 no .
C7 H17A 3.3992 no .
C8 H17A 2.5905 no .
C8 H17C 3.1361 no .
C8 H19 2.5505 no .
C8 H21C 3.5364 no .
C9 H7 3.3245 no .
C9 H17A 2.8828 no .
C9 H17C 3.4940 no .
C9 H18B 3.0533 no .
C9 H19 2.7847 no .
C9 H21C 3.0920 no .
C10 H2 3.2791 no .
C10 H8 3.2963 no .
C10 H14B 3.2368 no .
C10 H18B 3.2943 no .
C11 H3 2.8640 no .
C12 H7 2.8626 no .
C13 H2 3.0826 no .
C13 H35A 3.0764 no .
C13 H35C 3.1264 no .
C14 H15A 2.7084 no .
C14 H15B 2.6985 no .
C14 H15C 3.3589 no .
C14 H21C 3.4090 no .
C14 H35A 2.9749 no .
C15 H2 2.6834 no .
C15 H14A 2.6969 no .
C15 H14B 2.7079 no .
C15 H14C 3.3598 no .
C16 H8 3.2671 no .
C16 H19 3.3181 no .
C16 H20A 3.5586 no .
C16 H20C 2.8870 no .
C17 H8 2.7836 no .
C17 H18A 2.7201 no .
C17 H18B 2.7287 no .
C17 H18C 3.3729 no .
C17 H19 3.3602 no .
C17 H20C 3.0353 no .
C18 H17A 2.7277 no .
C18 H17B 2.7190 no .
C18 H17C 3.3738 no .
C19 H8 2.6654 no .
C19 H16 3.1531 no .
C19 H17C 3.0629 no .
C20 H16 3.0126 no .
C20 H17C 3.1129 no .
C20 H21A 2.7118 no .
C20 H21B 2.7190 no .
C20 H21C 3.3606 no .
C21 H14C 3.2292 no .
C21 H20A 2.7140 no .
C21 H20B 2.7101 no .
C21 H20C 3.3635 no .
C22 H2 2.7990 no .
C22 H13 3.1105 no .
C22 H15C 2.8485 no .
C22 H24 3.3091 no .
C22 H39A 3.5349 no .
C22 H39C 3.5182 no .
C23 H2 2.6357 no .
C23 H15C 3.5225 no .
C24 H32A 2.9803 no .
C24 H32B 2.9385 no .
C25 H23 3.2442 no .
C25 H33A 3.0552 no .
C25 H33B 3.1338 no .
C26 H15C 3.4587 no .
C26 H24 3.2576 no .
C26 H28 3.2584 no .
C26 H32A 2.9988 no .
C26 H32B 3.0644 no .
C26 H33A 2.9989 no .
C26 H33B 3.0561 no .
C26 H39A 3.1359 no .
C27 H29 3.2282 no .
C27 H32A 3.0661 no .
C27 H32B 3.1443 no .
C27 H39A 3.5725 no .
C28 H33A 2.9832 no .
C28 H33B 2.9365 no .
C28 H38B 3.1583 no .
C29 H13 3.5804 no .
C29 H34 2.9864 no .
C29 H35C 3.1663 no .
C29 H38B 2.5030 no .
C29 H38C 3.4288 no .
C29 H39A 3.2231 no .
C30 H13 2.6870 no .
C30 H15C 3.4476 no .
C30 H28 3.3185 no .
C30 H34 3.0666 no .
C30 H35C 2.9880 no .
C30 H38B 2.9798 no .
C30 H39A 2.7389 no .
C30 H39C 3.3781 no .
C31 H13 3.0524 no .
C31 H15C 2.9226 no .
C31 H23 3.2788 no .
C31 H29 3.2922 no .
C31 H39A 2.8109 no .
C31 H39C 3.3794 no .
C32 H24 2.8949 no .
C33 H28 2.9024 no .
C34 H13 3.2614 no .
C34 H29 2.8672 no .
C34 H37 3.1418 no .
C34 H38B 3.5503 no .
C34 H38C 2.8270 no .
C35 H13 2.6066 no .
C35 H14A 3.5682 no .
C35 H14C 3.5036 no .
C35 H29 3.3296 no .
C35 H36A 2.7095 no .
C35 H36B 2.7207 no .
C35 H36C 3.3704 no .
C36 H35A 2.7223 no .
C36 H35B 2.7114 no .
C36 H35C 3.3686 no .
C36 H37 3.1108 no .
C36 H38C 3.2042 no .
C37 H29 3.3476 no .
C37 H34 2.9367 no .
C37 H36C 2.8802 no .
C38 H29 2.9366 no .
C38 H34 2.7930 no .
C38 H36C 3.2717 no .
C38 H39A 2.7268 no .
C38 H39B 2.7150 no .
C38 H39C 3.3729 no .
C39 H38A 2.7119 no .
C39 H38B 2.7252 no .
C39 H38C 3.3749 no .
H2 H3 2.3316 no .
H2 H14B 3.5550 no .
H2 H15A 2.1291 no .
H2 H15B 3.5928 no .
H2 H15C 2.6597 no .
H2 H23 2.3959 no .
H3 H11A 3.0206 no .
H3 H11B 2.9464 no .
H3 H15A 3.5446 no .
H7 H8 2.3487 no .
H7 H12A 3.0130 no .
H7 H12B 2.9569 no .
H8 H17A 2.4114 no .
H8 H17C 2.4960 no .
H8 H19 1.9244 no .
H8 H21C 3.5132 no .
H11A H12A 2.7848 no .
H11A H12B 2.2524 no .
H11B H12A 2.2525 no .
H11B H12B 2.7510 no .
H13 H14A 2.3108 no .
H13 H14B 2.8477 no .
H13 H14C 2.3609 no .
H13 H15A 2.8509 no .
H13 H15B 2.3145 no .
H13 H15C 2.3653 no .
H13 H35A 2.3512 no .
H13 H35B 3.4855 no .
H13 H35C 2.1558 no .
H14A H15A 2.9872 no .
H14A H15B 2.5121 no .
H14A H15C 3.5874 no .
H14A H35A 2.8546 no .
H14A H35C 3.4096 no .
H14B H15A 2.5346 no .
H14B H15B 2.9889 no .
H14B H21C 3.5130 no .
H14C H15B 3.5892 no .
H14C H21B 3.0764 no .
H14C H21C 2.5249 no .
H14C H35A 2.6197 no .
H16 H17A 2.8584 no .
H16 H17B 2.3370 no .
H16 H17C 2.3642 no .
H16 H18A 2.3409 no .
H16 H18B 2.8617 no .
H16 H18C 2.3683 no .
H16 H20A 3.0554 no .
H16 H20C 2.4843 no .
H17A H18A 3.0111 no .
H17A H18B 2.5600 no .
H17A H19 3.5369 no .
H17B H18A 2.5413 no .
H17B H18B 3.0110 no .
H17B H20C 3.5370 no .
H17C H19 2.7876 no .
H17C H20C 2.3896 no .
H18C H39C 3.0057 no .
H19 H20A 2.8413 no .
H19 H20B 2.3046 no .
H19 H20C 2.3519 no .
H19 H21A 2.3188 no .
H19 H21B 2.8519 no .
H19 H21C 2.3632 no .
H20A H21A 2.9997 no .
H20A H21B 2.5460 no .
H20B H21A 2.5341 no .
H20B H21B 3.0045 no .
H20B H21C 3.5971 no .
H21B H36B 2.7830 no .
H23 H24 2.3557 no .
H24 H32A 3.0468 no .
H24 H32B 2.9982 no .
H28 H29 2.3439 no .
H28 H33A 3.0444 no .
H28 H33B 3.0141 no .
H28 H38B 3.4694 no .
H29 H34 2.3188 no .
H29 H35C 2.8456 no .
H29 H38B 2.3317 no .
H29 H38C 2.9161 no .
H32A H33A 2.7931 no .
H32A H33B 2.2519 no .
H32B H33A 2.2517 no .
H32B H33B 2.7381 no .
H34 H35A 2.8568 no .
H34 H35B 2.3251 no .
H34 H35C 2.3690 no .
H34 H36A 2.3179 no .
H34 H36B 2.8509 no .
H34 H36C 2.3617 no .
H34 H37 3.2723 no .
H34 H38B 2.9754 no .
H34 H38C 2.1930 no .
H35A H36A 3.0015 no .
H35A H36B 2.5515 no .
H35B H36A 2.5276 no .
H35B H36B 3.0019 no .
H35C H36A 3.5984 no .
H36A H38C 3.5651 no .
H36B H37 3.4752 no .
H36C H37 2.4147 no .
H36C H38C 2.7314 no .
H37 H38A 2.3367 no .
H37 H38B 2.8589 no .
H37 H38C 2.3654 no .
H37 H39A 2.8663 no .
H37 H39B 2.3451 no .
H37 H39C 2.3749 no .
H38A H39A 3.0037 no .
H38A H39B 2.5299 no .
H38B H39A 2.5569 no .
H38B H39B 3.0061 no .
Cl1 H32B 2.6823 no 1_455
Cl1 H39B 2.8938 no 2_676
Cl1 H39C 3.5764 no 2_676
Cl2 H17B 3.3789 no 2_666
Cl2 H17C 3.4837 no .
Cl2 H20C 3.2673 no .
Cl2 H23 3.5008 no 1_455
Cl2 H24 3.2743 no 1_455
Cl2 H38A 3.5752 no 2_676
Cl2 H38B 3.1731 no 2_676
Cl2 H39A 3.5662 no 2_676
Cl3 H18B 3.0264 no 1_455
Cl3 H23 3.2989 no 1_455
Cl3 H28 3.2744 no 1_445
Cl3 H33A 3.4051 no 1_445
Cl3 H33B 3.5009 no 1_445
Cl3 H33B 3.5769 no 2_676
Cl4 H3 2.8172 no 1_455
Cl4 H8 2.7343 no .
Cl4 H11B 3.0990 no 1_455
Cl4 H14A 2.9090 no 2_667
Cl4 H15B 3.1886 no 2_667
Cl4 H17C 2.8539 no .
Cl4 H19 2.7578 no .
Cl4 H20B 3.4859 no .
Cl4 H20C 3.3755 no .
Cl4 H34 2.5269 no 1_545
Cl4 H35B 3.3625 no 1_545
Cl4 H36A 3.1311 no 1_545
Cl4 H38C 3.1518 no 1_545
Cl4 H40B 2.6088 no .
C2 H20B 3.0020 no 1_655
C3 H20B 2.9818 no 1_655
C3 H21A 3.5003 no 2_667
C3 H40B 3.2006 no 1_655
C4 H21A 3.0993 no 2_667
C4 H40B 3.5893 no 1_655
C5 H21A 3.0978 no 2_667
C5 H21C 3.5091 no 2_667
C6 H21A 3.5500 no 2_667
C6 H28 3.2372 no 1_545
C7 H14A 2.9837 no 2_667
C7 H14C 3.1969 no 2_667
C7 H28 3.0947 no 1_545
C7 H29 2.9474 no 1_545
C7 H35A 3.3389 no 2_667
C8 H14A 2.8720 no 2_667
C8 H14B 3.5199 no 2_667
C8 H14C 3.2699 no 2_667
C8 H28 3.4565 no 1_545
C8 H29 3.2887 no 1_545
C10 H21A 3.5199 no 2_667
C11 H15B 3.1615 no 2_767
C11 H21A 3.5965 no 2_667
C11 H36A 3.2973 no 1_645
C14 H7 3.4058 no 2_667
C14 H8 3.1713 no 2_667
C14 H19 3.1790 no 2_667
C14 H21A 3.5406 no 2_667
C14 H21C 3.4601 no 2_667
C15 H11A 2.9222 no 2_767
C16 H38A 3.1343 no 2_676
C16 H39B 3.2982 no 2_676
C17 H29 3.5778 no 1_545
C17 H38A 3.1402 no 2_676
C17 H38B 3.2137 no 1_545
C17 H38C 3.5330 no 1_545
C18 H32A 3.4098 no 2_776
C18 H33B 3.4270 no 2_776
C18 H38A 3.2376 no 2_676
C19 H14B 3.2930 no 2_667
C20 H2 3.2712 no 1_455
C20 H3 3.2786 no 1_455
C21 H14B 2.9512 no 2_667
C22 H32A 3.3675 no 2_776
C23 H32A 2.9573 no 2_776
C24 H20A 3.3298 no 1_655
C24 H32A 3.1938 no 2_776
C24 H39A 3.2640 no 2_776
C28 H7 3.4747 no 1_565
C28 H12A 3.4547 no 1_565
C28 H17A 3.3105 no 1_565
C29 H7 3.0555 no 1_565
C29 H17A 3.3804 no 1_565
C32 H18C 3.3075 no 2_776
C32 H39C 3.1913 no 2_776
C33 H18A 3.4741 no 2_776
C35 H7 3.5699 no 1_565
C35 H7 3.4267 no 2_667
C35 H35B 3.3316 no 2_677
C35 H35C 3.1355 no 2_677
C36 H11B 3.3051 no 1_465
C36 H12B 3.4425 no 2_667
C38 H16 3.4986 no 2_676
C38 H17B 3.3928 no 1_565
C38 H17B 3.3525 no 2_676
C38 H17C 3.5646 no 1_565
C38 H18A 3.3156 no 2_676
C38 H40A 3.2957 no 1_565
C39 H16 3.2551 no 2_676
C39 H24 3.0311 no 2_776
C39 H32A 3.3643 no 2_776
C39 H32B 3.3573 no 2_776
C40 H33A 3.5912 no 1_445
C40 H38C 3.3402 no 1_545
H2 C20 3.2712 no 1_655
H2 H20A 3.4532 no 1_655
H2 H20B 2.4112 no 1_655
H2 H20C 3.5886 no 1_655
H3 Cl4 2.8172 no 1_655
H3 C20 3.2786 no 1_655
H3 H15A 3.0595 no 2_767
H3 H15B 3.4126 no 2_767
H3 H19 3.4489 no 1_655
H3 H20B 2.4172 no 1_655
H3 H20C 3.4662 no 1_655
H3 H40B 3.0895 no 1_655
H7 C14 3.4058 no 2_667
H7 C28 3.4747 no 1_545
H7 C29 3.0555 no 1_545
H7 C35 3.5699 no 1_545
H7 C35 3.4267 no 2_667
H7 H14A 2.7265 no 2_667
H7 H14C 3.1997 no 2_667
H7 H28 3.2987 no 1_545
H7 H29 2.5471 no 1_545
H7 H35A 2.7685 no 2_667
H7 H35B 3.5707 no 1_545
H7 H35B 3.2887 no 2_667
H7 H35C 2.8336 no 1_545
H8 Cl4 2.7343 no .
H8 C14 3.1713 no 2_667
H8 H14A 2.5082 no 2_667
H8 H14B 3.2150 no 2_667
H8 H14C 3.3270 no 2_667
H8 H29 3.1229 no 1_545
H11A C15 2.9222 no 2_767
H11A H15A 2.8609 no 2_767
H11A H15B 2.5144 no 2_767
H11A H15C 2.9057 no 2_767
H11A H21A 3.2854 no 2_667
H11A H21B 3.5761 no 2_667
H11B Cl4 3.0990 no 1_655
H11B C36 3.3051 no 1_645
H11B H15B 2.9877 no 2_767
H11B H36A 2.3596 no 1_645
H11B H36C 3.5546 no 1_645
H11B H40B 3.5566 no 1_655
H12A C28 3.4547 no 1_545
H12A H28 3.3197 no 1_545
H12A H36A 3.4850 no 1_645
H12B C36 3.4425 no 2_667
H12B H21B 3.3297 no 2_667
H12B H35A 3.2328 no 2_667
H12B H35B 3.4179 no 2_667
H12B H36A 3.1149 no 2_667
H12B H36B 2.9079 no 2_667
H13 H35B 3.3909 no 2_677
H14A Cl4 2.9090 no 2_667
H14A C7 2.9837 no 2_667
H14A C8 2.8720 no 2_667
H14A H7 2.7265 no 2_667
H14A H8 2.5082 no 2_667
H14A H19 2.8804 no 2_667
H14A H35B 3.2370 no 2_677
H14B C8 3.5199 no 2_667
H14B C19 3.2930 no 2_667
H14B C21 2.9512 no 2_667
H14B H8 3.2150 no 2_667
H14B H19 2.6481 no 2_667
H14B H21A 2.5832 no 2_667
H14B H21C 2.7053 no 2_667
H14C C7 3.1969 no 2_667
H14C C8 3.2699 no 2_667
H14C H7 3.1997 no 2_667
H14C H8 3.3270 no 2_667
H14C H21C 3.4565 no 2_667
H15A H3 3.0595 no 2_767
H15A H11A 2.8609 no 2_767
H15B Cl4 3.1886 no 2_667
H15B C11 3.1615 no 2_767
H15B H3 3.4126 no 2_767
H15B H11A 2.5144 no 2_767
H15B H11B 2.9877 no 2_767
H15B H35B 2.9489 no 2_677
H15C H11A 2.9057 no 2_767
H16 C38 3.4986 no 2_676
H16 C39 3.2551 no 2_676
H16 H38A 2.6624 no 2_676
H16 H39B 2.3349 no 2_676
H17A C28 3.3105 no 1_545
H17A C29 3.3804 no 1_545
H17A H28 2.7673 no 1_545
H17A H29 2.8354 no 1_545
H17A H38B 2.9542 no 1_545
H17A H38C 3.5453 no 1_545
H17B Cl2 3.3789 no 2_666
H17B C38 3.3928 no 1_545
H17B C38 3.3525 no 2_676
H17B H17B 3.5989 no 2_666
H17B H38A 3.3621 no 1_545
H17B H38A 2.4218 no 2_676
H17B H38B 2.9011 no 1_545
H17B H38C 3.3724 no 1_545
H17C Cl2 3.4837 no .
H17C Cl4 2.8539 no .
H17C C38 3.5646 no 1_545
H17C H29 3.5652 no 1_545
H17C H38A 3.5937 no 2_676
H17C H38B 3.2537 no 1_545
H17C H38C 3.1128 no 1_545
H17C H40B 3.2390 no .
H18A C33 3.4741 no 2_776
H18A C38 3.3156 no 2_676
H18A H32A 3.4314 no 2_776
H18A H32B 3.4492 no 2_776
H18A H33A 3.2898 no 2_776
H18A H33B 3.0913 no 2_776
H18A H37 3.1624 no 2_676
H18A H38A 2.5479 no 2_676
H18A H38C 3.4840 no 2_676
H18A H39B 3.5610 no 2_676
H18A H40A 2.8769 no 2_666
H18B Cl3 3.0264 no 1_655
H18B H32A 3.5840 no 2_776
H18B H33B 3.2571 no 2_776
H18C C32 3.3075 no 2_776
H18C H32A 2.7290 no 2_776
H18C H32B 3.2141 no 2_776
H18C H33B 3.3645 no 2_776
H19 Cl4 2.7578 no .
H19 C14 3.1790 no 2_667
H19 H3 3.4489 no 1_455
H19 H14A 2.8804 no 2_667
H19 H14B 2.6481 no 2_667
H20A C24 3.3298 no 1_455
H20A H2 3.4532 no 1_455
H20A H24 3.2137 no 1_455
H20B Cl4 3.4859 no .
H20B C2 3.0020 no 1_455
H20B C3 2.9818 no 1_455
H20B H2 2.4112 no 1_455
H20B H3 2.4172 no 1_455
H20B H23 3.5346 no 1_455
H20B H40B 3.5007 no .
H20C Cl2 3.2673 no .
H20C Cl4 3.3755 no .
H20C H2 3.5886 no 1_455
H20C H3 3.4662 no 1_455
H20C H24 3.2984 no 1_455
H20C H39B 3.5537 no 2_676
H20C H40B 3.0463 no .
H21A C3 3.5003 no 2_667
H21A C4 3.0993 no 2_667
H21A C5 3.0978 no 2_667
H21A C6 3.5500 no 2_667
H21A C10 3.5199 no 2_667
H21A C11 3.5965 no 2_667
H21A C14 3.5406 no 2_667
H21A H11A 3.2854 no 2_667
H21A H14B 2.5832 no 2_667
H21B H11A 3.5761 no 2_667
H21B H12B 3.3297 no 2_667
H21C C5 3.5091 no 2_667
H21C C14 3.4601 no 2_667
H21C H14B 2.7053 no 2_667
H21C H14C 3.4565 no 2_667
H21C H21C 3.4575 no 2_667
H23 Cl2 3.5008 no 1_655
H23 Cl3 3.2989 no 1_655
H23 H20B 3.5346 no 1_655
H23 H32A 3.0903 no 2_776
H24 Cl2 3.2743 no 1_655
H24 C39 3.0311 no 2_776
H24 H20A 3.2137 no 1_655
H24 H20C 3.2984 no 1_655
H24 H32A 3.4098 no 2_776
H24 H39A 2.4231 no 2_776
H24 H39B 2.9133 no 2_776
H24 H39C 3.3270 no 2_776
H28 Cl3 3.2744 no 1_665
H28 C6 3.2372 no 1_565
H28 C7 3.0947 no 1_565
H28 C8 3.4565 no 1_565
H28 H7 3.2987 no 1_565
H28 H12A 3.3197 no 1_565
H28 H17A 2.7673 no 1_565
H29 C7 2.9474 no 1_565
H29 C8 3.2887 no 1_565
H29 C17 3.5778 no 1_565
H29 H7 2.5471 no 1_565
H29 H8 3.1229 no 1_565
H29 H17A 2.8354 no 1_565
H29 H17C 3.5652 no 1_565
H32A C18 3.4098 no 2_776
H32A C22 3.3675 no 2_776
H32A C23 2.9573 no 2_776
H32A C24 3.1938 no 2_776
H32A C39 3.3643 no 2_776
H32A H18A 3.4314 no 2_776
H32A H18B 3.5840 no 2_776
H32A H18C 2.7290 no 2_776
H32A H23 3.0903 no 2_776
H32A H24 3.4098 no 2_776
H32A H39A 3.2319 no 2_776
H32A H39C 2.7284 no 2_776
H32B Cl1 2.6823 no 1_655
H32B C39 3.3573 no 2_776
H32B H18A 3.4492 no 2_776
H32B H18C 3.2141 no 2_776
H32B H36C 3.3832 no 1_655
H32B H37 3.1545 no 1_655
H32B H39A 3.4990 no 2_776
H32B H39B 3.2272 no 2_776
H32B H39C 2.8279 no 2_776
H33A Cl3 3.4051 no 1_665
H33A C40 3.5912 no 1_665
H33A H18A 3.2898 no 2_776
H33A H36C 2.9423 no 1_655
H33A H40A 2.9273 no 1_665
H33B Cl3 3.5009 no 1_665
H33B Cl3 3.5769 no 2_676
H33B C18 3.4270 no 2_776
H33B H18A 3.0913 no 2_776
H33B H18B 3.2571 no 2_776
H33B H18C 3.3645 no 2_776
H33B H40A 3.4820 no 1_665
H34 Cl4 2.5269 no 1_565
H35A C7 3.3389 no 2_667
H35A H7 2.7685 no 2_667
H35A H12B 3.2328 no 2_667
H35A H35B 3.4573 no 2_677
H35A H35C 3.2687 no 2_677
H35B Cl4 3.3625 no 1_565
H35B C35 3.3316 no 2_677
H35B H7 3.5707 no 1_565
H35B H7 3.2887 no 2_667
H35B H12B 3.4179 no 2_667
H35B H13 3.3909 no 2_677
H35B H14A 3.2370 no 2_677
H35B H15B 2.9489 no 2_677
H35B H35A 3.4573 no 2_677
H35B H35B 3.3375 no 2_677
H35B H35C 2.7036 no 2_677
H35C C35 3.1355 no 2_677
H35C H7 2.8336 no 1_565
H35C H35A 3.2687 no 2_677
H35C H35B 2.7036 no 2_677
H35C H35C 2.9329 no 2_677
H36A Cl4 3.1311 no 1_565
H36A C11 3.2973 no 1_465
H36A H11B 2.3596 no 1_465
H36A H12A 3.4850 no 1_465
H36A H12B 3.1149 no 2_667
H36B H12B 2.9079 no 2_667
H36C H11B 3.5546 no 1_465
H36C H32B 3.3832 no 1_455
H36C H33A 2.9423 no 1_455
H36C H40A 3.5000 no 1_565
H37 H18A 3.1624 no 2_676
H37 H32B 3.1545 no 1_455
H38A Cl2 3.5752 no 2_676
H38A C16 3.1343 no 2_676
H38A C17 3.1402 no 2_676
H38A C18 3.2376 no 2_676
H38A H16 2.6624 no 2_676
H38A H17B 3.3621 no 1_565
H38A H17B 2.4218 no 2_676
H38A H17C 3.5937 no 2_676
H38A H18A 2.5479 no 2_676
H38A H40A 3.0635 no 1_565
H38B Cl2 3.1731 no 2_676
H38B C17 3.2137 no 1_565
H38B H17A 2.9542 no 1_565
H38B H17B 2.9011 no 1_565
H38B H17C 3.2537 no 1_565
H38C Cl4 3.1518 no 1_565
H38C C17 3.5330 no 1_565
H38C C40 3.3402 no 1_565
H38C H17A 3.5453 no 1_565
H38C H17B 3.3724 no 1_565
H38C H17C 3.1128 no 1_565
H38C H18A 3.4840 no 2_676
H38C H40A 2.6545 no 1_565
H38C H40B 3.2398 no 1_565
H39A Cl2 3.5662 no 2_676
H39A C24 3.2640 no 2_776
H39A H24 2.4231 no 2_776
H39A H32A 3.2319 no 2_776
H39A H32B 3.4990 no 2_776
H39B Cl1 2.8938 no 2_676
H39B C16 3.2982 no 2_676
H39B H16 2.3349 no 2_676
H39B H18A 3.5610 no 2_676
H39B H20C 3.5537 no 2_676
H39B H24 2.9133 no 2_776
H39B H32B 3.2272 no 2_776
H39C Cl1 3.5764 no 2_676
H39C C32 3.1913 no 2_776
H39C H24 3.3270 no 2_776
H39C H32A 2.7284 no 2_776
H39C H32B 2.8279 no 2_776
H40A C38 3.2957 no 1_545
H40A H18A 2.8769 no 2_666
H40A H33A 2.9273 no 1_445
H40A H33B 3.4820 no 1_445
H40A H36C 3.5000 no 1_545
H40A H38A 3.0635 no 1_545
H40A H38C 2.6545 no 1_545
H40B Cl4 2.6088 no .
H40B C3 3.2006 no 1_455
H40B C4 3.5893 no 1_455
H40B H3 3.0895 no 1_455
H40B H11B 3.5566 no 1_455
H40B H17C 3.2390 no .
H40B H20B 3.5007 no .
H40B H20C 3.0463 no .
H40B H38C 3.2398 no 1_545

loop_
_geom_torsion_atom_site_label_1
_geom_torsion_atom_site_label_2
_geom_torsion_atom_site_label_3
_geom_torsion_atom_site_label_4
_geom_torsion
_geom_torsion_publ_flag
Cl1 Pt1 P2 C9 -179.38(7) no
Cl1 Pt1 P2 C16 61.04(6) no
Cl1 Pt1 P2 C19 -59.65(7) no
Cl1 Pt1 P3 C30 -152.89(7) no
Cl1 Pt1 P3 C34 78.74(8) no
Cl1 Pt1 P3 C37 -38.93(6) no
P1 Pt1 P2 C9 9.45(7) no
P1 Pt1 P2 C16 -110.14(6) no
P1 Pt1 P2 C19 129.18(7) no
P2 Pt1 P1 C1 5.28(7) no
P2 Pt1 P1 C13 -116.92(6) no
P2 Pt1 P1 C22 128.91(7) no
P1 Pt1 P3 C30 18.21(7) no
P1 Pt1 P3 C34 -110.16(7) no
P1 Pt1 P3 C37 132.17(6) no
P3 Pt1 P1 C1 -177.72(7) no
P3 Pt1 P1 C13 60.08(6) no
P3 Pt1 P1 C22 -54.10(7) no
Pt1 P1 C1 C2 172.3(2) no
Pt1 P1 C1 C10 -18.2(5) no
Pt1 P1 C13 C14 70.3(3) no
Pt1 P1 C13 C15 -162.9(2) no
Pt1 P1 C22 C23 -119.7(4) no
Pt1 P1 C22 C31 67.9(4) no
C1 P1 C13 C14 -61.4(3) no
C1 P1 C13 C15 65.3(4) no
C13 P1 C1 C2 -61.7(4) no
C13 P1 C1 C10 107.8(4) no
C1 P1 C22 C23 11.8(5) no
C1 P1 C22 C31 -160.7(4) no
C22 P1 C1 C2 49.1(4) no
C22 P1 C1 C10 -141.4(4) no
C13 P1 C22 C23 121.6(4) no
C13 P1 C22 C31 -50.9(4) no
C22 P1 C13 C14 -174.3(3) no
C22 P1 C13 C15 -47.5(3) no
Pt1 P2 C9 C8 167.3(3) no
Pt1 P2 C9 C10 -18.3(5) no
Pt1 P2 C16 C17 178.5(3) no
Pt1 P2 C16 C18 53.2(3) no
Pt1 P2 C19 C20 81.8(4) no
Pt1 P2 C19 C21 -45.3(3) no
C9 P2 C16 C17 50.9(4) no
C9 P2 C16 C18 -74.5(3) no
C16 P2 C9 C8 -71.3(4) no
C16 P2 C9 C10 103.1(4) no
C9 P2 C19 C20 -149.9(4) no
C9 P2 C19 C21 83.0(3) no
C19 P2 C9 C8 43.5(4) no
C19 P2 C9 C10 -142.1(4) no
C16 P2 C19 C20 -38.3(4) no
C16 P2 C19 C21 -165.4(3) no
C19 P2 C16 C17 -59.6(4) no
C19 P2 C16 C18 175.0(3) no
Pt1 P3 C30 C29 -176.5(3) no
Pt1 P3 C30 C31 24.0(4) no
Pt1 P3 C34 C35 72.5(4) no
Pt1 P3 C34 C36 -54.3(3) no
Pt1 P3 C37 C38 171.4(3) no
Pt1 P3 C37 C39 -63.4(4) no
C30 P3 C34 C35 -59.6(4) no
C30 P3 C34 C36 173.7(2) no
C34 P3 C30 C29 -45.1(4) no
C34 P3 C30 C31 155.4(3) no
C30 P3 C37 C38 -65.3(4) no
C30 P3 C37 C39 59.8(4) no
C37 P3 C30 C29 64.9(4) no
C37 P3 C30 C31 -94.6(3) no
C34 P3 C37 C38 47.6(4) no
C34 P3 C37 C39 172.7(4) no
C37 P3 C34 C35 -167.2(4) no
C37 P3 C34 C36 66.1(3) no
P1 C1 C2 C3 169.4(4) no
P1 C1 C10 C5 -167.2(3) no
P1 C1 C10 C9 13.0(8) no
C2 C1 C10 C5 2.0(7) no
C2 C1 C10 C9 -177.8(5) no
C10 C1 C2 C3 -0.9(8) no
C1 C2 C3 C4 -1.6(9) no
C2 C3 C4 C5 2.8(8) no
C2 C3 C4 C11 -178.4(5) no
C3 C4 C5 C6 179.1(5) no
C3 C4 C5 C10 -1.7(8) no
C3 C4 C11 C12 -176.6(6) no
C5 C4 C11 C12 2.3(6) no
C11 C4 C5 C6 0.0(6) no
C11 C4 C5 C10 179.3(5) no
C4 C5 C6 C7 179.6(4) no
C4 C5 C6 C12 -2.5(6) no
C4 C5 C10 C1 -0.8(7) no
C4 C5 C10 C9 179.0(5) no
C6 C5 C10 C1 178.3(5) no
C6 C5 C10 C9 -1.9(7) no
C10 C5 C6 C7 0.4(8) no
C10 C5 C6 C12 178.3(5) no
C5 C6 C7 C8 1.4(7) no
C5 C6 C12 C11 3.8(6) no
C7 C6 C12 C11 -178.6(5) no
C12 C6 C7 C8 -175.9(5) no
C6 C7 C8 C9 -1.7(7) no
C7 C8 C9 P2 174.8(4) no
C7 C8 C9 C10 0.1(7) no
P2 C9 C10 C1 7.2(7) no
P2 C9 C10 C5 -172.6(3) no
C8 C9 C10 C1 -178.6(4) no
C8 C9 C10 C5 1.6(6) no
C4 C11 C12 C6 -3.6(6) no
P1 C22 C23 C24 -168.6(4) no
P1 C22 C31 C26 161.6(4) no
P1 C22 C31 C30 -18.1(8) no
C23 C22 C31 C26 -11.1(8) no
C23 C22 C31 C30 169.1(5) no
C31 C22 C23 C24 3.7(8) no
C22 C23 C24 C25 4.6(9) no
C23 C24 C25 C26 -4.9(8) no
C23 C24 C25 C32 176.2(5) no
C24 C25 C26 C27 178.2(5) no
C24 C25 C26 C31 -3.2(8) no
C24 C25 C32 C33 -175.6(6) no
C26 C25 C32 C33 5.3(6) no
C32 C25 C26 C27 -2.6(7) no
C32 C25 C26 C31 176.0(5) no
C25 C26 C27 C28 178.4(5) no
C25 C26 C27 C33 -1.3(6) no
C25 C26 C31 C22 11.2(8) no
C25 C26 C31 C30 -169.0(5) no
C27 C26 C31 C22 -170.3(5) no
C27 C26 C31 C30 9.5(8) no
C31 C26 C27 C28 -0.2(8) no
C31 C26 C27 C33 -179.9(5) no
C26 C27 C28 C29 -7.2(8) no
C26 C27 C33 C32 4.6(6) no
C28 C27 C33 C32 -175.1(6) no
C33 C27 C28 C29 172.4(6) no
C27 C28 C29 C30 5.1(8) no
C28 C29 C30 P3 -155.4(5) no
C28 C29 C30 C31 4.4(8) no
P3 C30 C31 C22 -31.7(7) no
P3 C30 C31 C26 148.6(4) no
C29 C30 C31 C22 168.6(5) no
C29 C30 C31 C26 -11.1(7) no
C25 C32 C33 C27 -5.9(6) no
